data_7112690
loop_
_publ_author_name
'Li, Haiyan'
'Lalancette, Roger A.'
'J\"akle, Frieder'

_publ_section_title
;
 Turn-on fluorescence response upon anion binding to
 dimesitylboryl-functionalized quaterthiophene.
;
_journal_issue 33
_journal_name_full 'Chemical communications (Cambridge, England)'
_journal_page_first 9378
_journal_page_last 9380
_journal_paper_doi 10.1039/c1cc13287c
_journal_volume 47
_journal_year 2011
_chemical_formula_moiety 'C56 H56 B2 N2 S4, 2(C16 H36 N)'
_chemical_formula_sum 'C88 H128 B2 N4 S4'
_chemical_formula_weight 1391.80
_chemical_name_systematic
;
?
;
_space_group_IT_number 2
_symmetry_cell_setting triclinic
_symmetry_space_group_name_Hall '-P 1'
_symmetry_space_group_name_H-M 'P -1'
_atom_sites_solution_hydrogens geom
_atom_sites_solution_primary direct
_atom_sites_solution_secondary difmap
_audit_creation_method SHELXL-97
_cell_angle_alpha 78.460(2)
_cell_angle_beta 74.957(2)
_cell_angle_gamma 70.046(2)
_cell_formula_units_Z 1
_cell_length_a 11.6855(3)
_cell_length_b 12.0398(3)
_cell_length_c 16.0851(5)
_cell_measurement_reflns_used 9965
_cell_measurement_temperature 100(2)
_cell_measurement_theta_max 66.68
_cell_measurement_theta_min 3.94
_cell_volume 2038.73(10)
_computing_cell_refinement 'APEX 2'
_computing_data_collection 'APEX 2 (Bruker, 2006)'
_computing_data_reduction 'SAINT (Bruker, 2005)'
_computing_molecular_graphics SHELXTL
_computing_publication_material SHELXTL
_computing_structure_refinement SHELXTL
_computing_structure_solution 'SHELXTL (Sheldrick, 2008b)'
_diffrn_ambient_temperature 100(2)
_diffrn_measured_fraction_theta_full 0.901
_diffrn_measured_fraction_theta_max 0.901
_diffrn_measurement_device_type 'Bruker SMART CCD Apex-II area-detector'
_diffrn_measurement_method '\f and \w'
_diffrn_radiation_monochromator graphite
_diffrn_radiation_source 'fine-focus sealed tube'
_diffrn_radiation_type CuK\a
_diffrn_radiation_wavelength 1.54178
_diffrn_reflns_av_R_equivalents 0.030
_diffrn_reflns_av_sigmaI/netI 0.036
_diffrn_reflns_limit_h_max 13
_diffrn_reflns_limit_h_min -13
_diffrn_reflns_limit_k_max 13
_diffrn_reflns_limit_k_min -14
_diffrn_reflns_limit_l_max 16
_diffrn_reflns_limit_l_min -18
_diffrn_reflns_number 16583
_diffrn_reflns_theta_full 66.95
_diffrn_reflns_theta_max 66.95
_diffrn_reflns_theta_min 3.94
_diffrn_standards_decay_% 0
_diffrn_standards_number 0
_exptl_absorpt_coefficient_mu 1.405
_exptl_absorpt_correction_T_max 0.7910
_exptl_absorpt_correction_T_min 0.5568
_exptl_absorpt_correction_type numerical
_exptl_absorpt_process_details 'SADABS (Sheldrick, 2008a)'
_exptl_crystal_colour yellow
_exptl_crystal_density_diffrn 1.134
_exptl_crystal_density_method 'not measured'
_exptl_crystal_description parallelepiped
_exptl_crystal_F_000 758
_exptl_crystal_size_max 0.47
_exptl_crystal_size_mid 0.19
_exptl_crystal_size_min 0.17
_refine_diff_density_max 0.34
_refine_diff_density_min -0.28
_refine_diff_density_rms 0.05
_refine_ls_extinction_method none
_refine_ls_goodness_of_fit_ref 1.05
_refine_ls_hydrogen_treatment constr
_refine_ls_matrix_type full
_refine_ls_number_parameters 453
_refine_ls_number_reflns 6548
_refine_ls_number_restraints 0
_refine_ls_restrained_S_all 1.05
_refine_ls_R_factor_all 0.053
_refine_ls_R_factor_gt 0.044
_refine_ls_shift/su_max 0.00
_refine_ls_shift/su_mean 0.00
_refine_ls_structure_factor_coef Fsqd
_refine_ls_weighting_details 'calc w=1/[\s^2^(Fo^2^)+(0.0662P)^2^+0.6934P] where P=(Fo^2^+2Fc^2^)/3'
_refine_ls_weighting_scheme calc
_refine_ls_wR_factor_gt 0.111
_refine_ls_wR_factor_ref 0.118
_reflns_number_gt 5485
_reflns_number_total 6548
_reflns_threshold_expression I>2\s(I)
_cod_data_source_file c1cc13287c.txt
_cod_data_source_block 072909lhy_42_cn_0m
_cod_depositor_comments
;
The following automatic conversions were performed:

'_symmetry_cell_setting' value 'Triclinic' changed to 'triclinic'
according to
/usr/data/users/saulius/automatic-downloads/retrospective/RSC/lib/dictionaries/cif_core.dic
dictionary named 'cif_core.dic' version 2.4.2 from 2011-04-26.

Automatic conversion script
Id: cif_fix_values 2281 2013-09-26 08:29:07Z andrius 
;
_cod_database_code 7112690

loop_
_symmetry_equiv_pos_as_xyz
'x, y, z'
'-x, -y, -z'

loop_
_atom_site_label
_atom_site_type_symbol
_atom_site_fract_x
_atom_site_fract_y
_atom_site_fract_z
_atom_site_U_iso_or_equiv
_atom_site_adp_type
_atom_site_occupancy
_atom_site_symmetry_multiplicity
_atom_site_calc_flag
_atom_site_refinement_flags
S1 S 0.65911(4) 0.50429(4) 0.04477(3) 0.02118(13) Uani 1 1 d .
C1 C 0.70528(17) 0.10514(15) 0.25011(12) 0.0199(4) Uani 1 1 d .
B1 B 0.5820(2) 0.22353(18) 0.23396(14) 0.0204(5) Uani 1 1 d .
N1 N 0.54202(15) 0.35433(14) 0.36908(11) 0.0261(4) Uani 1 1 d .
S2 S 0.91841(4) 0.42191(4) 0.09479(3) 0.02407(14) Uani 1 1 d .
C2 C 0.82051(17) 0.06624(15) 0.19189(12) 0.0206(4) Uani 1 1 d .
N2 N 0.55200(16) 0.71975(13) 0.30543(11) 0.0263(4) Uani 1 1 d .
C3 C 0.91507(18) -0.03502(16) 0.21573(13) 0.0238(4) Uani 1 1 d .
H3 H 0.9906 -0.0591 0.1745 0.029 Uiso 1 1 calc R
C4 C 0.90347(18) -0.10135(16) 0.29639(14) 0.0253(4) Uani 1 1 d .
C5 C 0.79112(19) -0.06476(16) 0.35374(13) 0.0250(4) Uani 1 1 d .
H5 H 0.7802 -0.1078 0.4100 0.030 Uiso 1 1 calc R
C6 C 0.69295(18) 0.03338(16) 0.33179(13) 0.0217(4) Uani 1 1 d .
C7 C 0.85606(19) 0.12347(17) 0.09974(13) 0.0250(4) Uani 1 1 d .
H7A H 0.9233 0.1566 0.0960 0.038 Uiso 1 1 calc R
H7B H 0.7836 0.1873 0.0841 0.038 Uiso 1 1 calc R
H7C H 0.8842 0.0634 0.0597 0.038 Uiso 1 1 calc R
C8 C 1.0075(2) -0.20913(18) 0.32130(15) 0.0357(5) Uani 1 1 d .
H8A H 1.0271 -0.2691 0.2823 0.054 Uiso 1 1 calc R
H8B H 0.9811 -0.2427 0.3812 0.054 Uiso 1 1 calc R
H8C H 1.0815 -0.1855 0.3166 0.054 Uiso 1 1 calc R
C9 C 0.57504(18) 0.05517(17) 0.40098(13) 0.0264(5) Uani 1 1 d .
H9A H 0.5801 -0.0152 0.4444 0.040 Uiso 1 1 calc R
H9B H 0.5036 0.0708 0.3745 0.040 Uiso 1 1 calc R
H9C H 0.5650 0.1241 0.4290 0.040 Uiso 1 1 calc R
C10 C 0.46327(18) 0.18023(15) 0.22866(12) 0.0210(4) Uani 1 1 d .
C11 C 0.47947(18) 0.10818(16) 0.16408(13) 0.0230(4) Uani 1 1 d .
C12 C 0.38435(19) 0.06681(16) 0.15714(14) 0.0260(5) Uani 1 1 d .
H12 H 0.3993 0.0195 0.1124 0.031 Uiso 1 1 calc R
C13 C 0.26956(19) 0.09237(17) 0.21302(14) 0.0278(5) Uani 1 1 d .
C14 C 0.25157(19) 0.16399(17) 0.27546(14) 0.0273(5) Uani 1 1 d .
H14 H 0.1738 0.1825 0.3153 0.033 Uiso 1 1 calc R
C15 C 0.34253(18) 0.21034(17) 0.28266(13) 0.0244(4) Uani 1 1 d .
C16 C 0.59791(19) 0.07616(17) 0.09564(13) 0.0266(5) Uani 1 1 d .
H16A H 0.6649 0.0193 0.1225 0.040 Uiso 1 1 calc R
H16B H 0.6211 0.1482 0.0692 0.040 Uiso 1 1 calc R
H16C H 0.5844 0.0402 0.0509 0.040 Uiso 1 1 calc R
C17 C 0.1663(2) 0.04962(19) 0.20488(16) 0.0358(5) Uani 1 1 d .
H17A H 0.1930 0.0076 0.1536 0.054 Uiso 1 1 calc R
H17B H 0.0923 0.1180 0.1990 0.054 Uiso 1 1 calc R
H17C H 0.1466 -0.0046 0.2568 0.054 Uiso 1 1 calc R
C18 C 0.30021(19) 0.2975(2) 0.34885(14) 0.0340(5) Uani 1 1 d .
H18A H 0.2104 0.3146 0.3714 0.051 Uiso 1 1 calc R
H18B H 0.3187 0.3714 0.3213 0.051 Uiso 1 1 calc R
H18C H 0.3442 0.2626 0.3967 0.051 Uiso 1 1 calc R
C19 C 0.53440(17) 0.46780(15) 0.03346(12) 0.0193(4) Uani 1 1 d .
C20 C 0.51503(17) 0.37547(15) 0.09544(12) 0.0197(4) Uani 1 1 d .
H20 H 0.4488 0.3443 0.1000 0.024 Uiso 1 1 calc R
C21 C 0.60056(17) 0.32937(15) 0.15248(12) 0.0194(4) Uani 1 1 d .
C22 C 0.68570(17) 0.39237(15) 0.13225(12) 0.0205(4) Uani 1 1 d .
C23 C 0.79411(18) 0.38133(15) 0.16619(12) 0.0217(4) Uani 1 1 d .
C24 C 0.81824(18) 0.34947(16) 0.24805(13) 0.0247(4) Uani 1 1 d .
H24 H 0.7639 0.3220 0.2964 0.030 Uiso 1 1 calc R
C25 C 0.93257(18) 0.36161(17) 0.25324(13) 0.0253(4) Uani 1 1 d .
H25 H 0.9613 0.3437 0.3059 0.030 Uiso 1 1 calc R
C26 C 0.99788(19) 0.40112(16) 0.17651(13) 0.0259(4) Uani 1 1 d .
C27 C 1.11940(19) 0.42644(19) 0.15747(14) 0.0312(5) Uani 1 1 d .
H27A H 1.1368 0.4364 0.2115 0.047 Uiso 1 1 calc R
H27B H 1.1151 0.4996 0.1169 0.047 Uiso 1 1 calc R
H27C H 1.1859 0.3599 0.1315 0.047 Uiso 1 1 calc R
C28 C 0.55284(17) 0.29779(16) 0.31579(13) 0.0210(4) Uani 1 1 d .
C29 C 0.6229(2) 0.62658(17) 0.36858(14) 0.0289(5) Uani 1 1 d .
H29A H 0.5637 0.5905 0.4115 0.035 Uiso 1 1 calc R
H29B H 0.6855 0.5627 0.3360 0.035 Uiso 1 1 calc R
C30 C 0.6888(2) 0.67352(18) 0.41714(14) 0.0333(5) Uani 1 1 d .
H30A H 0.6289 0.7087 0.4681 0.040 Uiso 1 1 calc R
H30B H 0.7196 0.7371 0.3788 0.040 Uiso 1 1 calc R
C31 C 0.7980(2) 0.57480(19) 0.44725(15) 0.0362(5) Uani 1 1 d .
H31A H 0.8606 0.5444 0.3957 0.043 Uiso 1 1 calc R
H31B H 0.8376 0.6086 0.4792 0.043 Uiso 1 1 calc R
C32 C 0.7599(2) 0.47200(19) 0.50511(16) 0.0417(6) Uani 1 1 d .
H32A H 0.6917 0.5025 0.5531 0.063 Uiso 1 1 calc R
H32B H 0.8312 0.4166 0.5283 0.063 Uiso 1 1 calc R
H32C H 0.7323 0.4304 0.4713 0.063 Uiso 1 1 calc R
C33 C 0.6386(2) 0.77698(17) 0.23531(13) 0.0278(5) Uani 1 1 d .
H33A H 0.5937 0.8216 0.1886 0.033 Uiso 1 1 calc R
H33B H 0.6575 0.8353 0.2609 0.033 Uiso 1 1 calc R
C34 C 0.7606(2) 0.69107(18) 0.19511(14) 0.0320(5) Uani 1 1 d .
H34A H 0.7438 0.6245 0.1781 0.038 Uiso 1 1 calc R
H34B H 0.8138 0.6575 0.2386 0.038 Uiso 1 1 calc R
C35 C 0.8301(2) 0.75293(18) 0.11517(14) 0.0317(5) Uani 1 1 d .
H35A H 0.8290 0.8298 0.1292 0.038 Uiso 1 1 calc R
H35B H 0.9180 0.7029 0.1019 0.038 Uiso 1 1 calc R
C36 C 0.7756(2) 0.77613(19) 0.03511(14) 0.0349(5) Uani 1 1 d .
H36A H 0.7814 0.7001 0.0184 0.052 Uiso 1 1 calc R
H36B H 0.8220 0.8186 -0.0125 0.052 Uiso 1 1 calc R
H36C H 0.6880 0.8246 0.0478 0.052 Uiso 1 1 calc R
C37 C 0.4537(2) 0.82063(17) 0.35187(14) 0.0285(5) Uani 1 1 d .
H37A H 0.4957 0.8566 0.3804 0.034 Uiso 1 1 calc R
H37B H 0.4160 0.8827 0.3078 0.034 Uiso 1 1 calc R
C38 C 0.3498(2) 0.78671(17) 0.41947(14) 0.0303(5) Uani 1 1 d .
H38A H 0.3840 0.7339 0.4687 0.036 Uiso 1 1 calc R
H38B H 0.3124 0.7427 0.3939 0.036 Uiso 1 1 calc R
C39 C 0.2498(2) 0.89834(18) 0.45216(14) 0.0311(5) Uani 1 1 d .
H39A H 0.2896 0.9468 0.4711 0.037 Uiso 1 1 calc R
H39B H 0.2099 0.9466 0.4039 0.037 Uiso 1 1 calc R
C40 C 0.1504(2) 0.8690(2) 0.52722(15) 0.0379(5) Uani 1 1 d .
H40A H 0.1101 0.8217 0.5087 0.057 Uiso 1 1 calc R
H40B H 0.0882 0.9430 0.5455 0.057 Uiso 1 1 calc R
H40C H 0.1890 0.8233 0.5759 0.057 Uiso 1 1 calc R
C41 C 0.4946(2) 0.65283(17) 0.26515(14) 0.0280(5) Uani 1 1 d .
H41A H 0.5629 0.5914 0.2336 0.034 Uiso 1 1 calc R
H41B H 0.4458 0.6109 0.3127 0.034 Uiso 1 1 calc R
C42 C 0.4108(2) 0.72706(17) 0.20337(14) 0.0306(5) Uani 1 1 d .
H42A H 0.4620 0.7491 0.1470 0.037 Uiso 1 1 calc R
H42B H 0.3556 0.8012 0.2275 0.037 Uiso 1 1 calc R
C43 C 0.3326(2) 0.65579(17) 0.19001(14) 0.0298(5) Uani 1 1 d .
H43A H 0.3883 0.5774 0.1731 0.036 Uiso 1 1 calc R
H43B H 0.2755 0.6415 0.2456 0.036 Uiso 1 1 calc R
C44 C 0.2567(2) 0.71842(19) 0.12102(15) 0.0336(5) Uani 1 1 d .
H44A H 0.2028 0.7969 0.1367 0.050 Uiso 1 1 calc R
H44B H 0.2055 0.6709 0.1169 0.050 Uiso 1 1 calc R
H44C H 0.3129 0.7279 0.0649 0.050 Uiso 1 1 calc R

loop_
_atom_site_aniso_label
_atom_site_aniso_U_11
_atom_site_aniso_U_22
_atom_site_aniso_U_33
_atom_site_aniso_U_23
_atom_site_aniso_U_13
_atom_site_aniso_U_12
S1 0.0242(3) 0.0183(2) 0.0225(3) 0.00236(18) -0.00728(18) -0.00929(19)
C1 0.0252(10) 0.0172(9) 0.0217(11) -0.0013(7) -0.0081(8) -0.0102(8)
B1 0.0224(11) 0.0194(10) 0.0187(12) 0.0007(8) -0.0046(8) -0.0069(9)
N1 0.0269(9) 0.0266(9) 0.0251(10) -0.0038(7) -0.0037(7) -0.0094(7)
S2 0.0240(3) 0.0250(2) 0.0241(3) 0.00085(19) -0.00580(19) -0.0101(2)
C2 0.0247(10) 0.0182(9) 0.0235(11) -0.0028(7) -0.0067(8) -0.0109(8)
N2 0.0348(10) 0.0180(8) 0.0258(10) -0.0014(7) -0.0073(7) -0.0075(7)
C3 0.0230(10) 0.0211(9) 0.0287(12) -0.0047(8) -0.0044(8) -0.0083(8)
C4 0.0251(10) 0.0192(9) 0.0331(12) 0.0004(8) -0.0104(8) -0.0077(8)
C5 0.0321(11) 0.0207(9) 0.0249(11) 0.0041(8) -0.0104(8) -0.0120(8)
C6 0.0251(10) 0.0193(9) 0.0241(11) -0.0011(7) -0.0066(8) -0.0107(8)
C7 0.0257(11) 0.0218(9) 0.0256(11) -0.0031(8) -0.0021(8) -0.0070(8)
C8 0.0298(12) 0.0284(11) 0.0406(14) 0.0063(9) -0.0084(10) -0.0036(9)
C9 0.0300(11) 0.0250(10) 0.0217(11) 0.0039(8) -0.0051(8) -0.0095(9)
C10 0.0268(10) 0.0158(8) 0.0208(10) 0.0041(7) -0.0091(8) -0.0074(8)
C11 0.0286(11) 0.0167(9) 0.0242(11) 0.0046(7) -0.0104(8) -0.0081(8)
C12 0.0349(12) 0.0175(9) 0.0300(12) 0.0012(8) -0.0152(9) -0.0094(8)
C13 0.0311(11) 0.0202(9) 0.0367(13) 0.0068(8) -0.0173(9) -0.0119(9)
C14 0.0238(11) 0.0258(10) 0.0311(12) 0.0049(8) -0.0087(8) -0.0088(8)
C15 0.0243(10) 0.0241(10) 0.0239(11) 0.0032(8) -0.0085(8) -0.0072(8)
C16 0.0346(12) 0.0215(9) 0.0248(11) -0.0035(8) -0.0079(9) -0.0083(9)
C17 0.0336(12) 0.0301(11) 0.0507(15) 0.0014(10) -0.0175(10) -0.0156(10)
C18 0.0221(11) 0.0460(13) 0.0344(13) -0.0138(10) -0.0020(9) -0.0089(10)
C19 0.0201(9) 0.0170(9) 0.0218(10) -0.0038(7) -0.0038(8) -0.0064(7)
C20 0.0207(10) 0.0162(8) 0.0227(10) -0.0032(7) -0.0037(7) -0.0064(7)
C21 0.0207(10) 0.0153(8) 0.0215(10) -0.0035(7) -0.0029(7) -0.0049(7)
C22 0.0237(10) 0.0166(9) 0.0195(10) 0.0007(7) -0.0052(7) -0.0052(8)
C23 0.0241(10) 0.0168(9) 0.0238(11) -0.0006(7) -0.0042(8) -0.0074(8)
C24 0.0234(10) 0.0222(9) 0.0285(12) 0.0007(8) -0.0066(8) -0.0081(8)
C25 0.0270(11) 0.0251(10) 0.0253(11) 0.0001(8) -0.0109(8) -0.0077(8)
C26 0.0258(11) 0.0212(9) 0.0296(12) -0.0001(8) -0.0085(8) -0.0055(8)
C27 0.0287(11) 0.0355(11) 0.0328(13) 0.0026(9) -0.0106(9) -0.0148(9)
C28 0.0187(10) 0.0198(9) 0.0228(11) 0.0026(8) -0.0038(7) -0.0071(8)
C29 0.0379(12) 0.0192(9) 0.0280(12) 0.0010(8) -0.0095(9) -0.0072(9)
C30 0.0419(13) 0.0285(11) 0.0299(12) 0.0010(9) -0.0097(10) -0.0123(10)
C31 0.0389(13) 0.0353(12) 0.0333(13) -0.0050(9) -0.0087(10) -0.0085(10)
C32 0.0488(15) 0.0318(12) 0.0424(15) 0.0002(10) -0.0161(11) -0.0075(11)
C33 0.0382(12) 0.0205(9) 0.0263(12) -0.0003(8) -0.0084(9) -0.0111(9)
C34 0.0371(12) 0.0238(10) 0.0324(13) -0.0005(9) -0.0069(9) -0.0076(9)
C35 0.0346(12) 0.0242(10) 0.0368(13) -0.0037(9) -0.0055(9) -0.0111(9)
C36 0.0435(13) 0.0281(11) 0.0310(13) -0.0035(9) -0.0020(10) -0.0126(10)
C37 0.0368(12) 0.0185(9) 0.0286(12) -0.0041(8) -0.0071(9) -0.0055(9)
C38 0.0387(12) 0.0233(10) 0.0282(12) -0.0012(8) -0.0085(9) -0.0087(9)
C39 0.0363(12) 0.0259(10) 0.0303(12) -0.0037(9) -0.0107(9) -0.0057(9)
C40 0.0399(13) 0.0341(12) 0.0359(14) -0.0037(10) -0.0064(10) -0.0081(10)
C41 0.0365(12) 0.0191(9) 0.0302(12) -0.0053(8) -0.0068(9) -0.0097(9)
C42 0.0376(12) 0.0219(10) 0.0331(13) -0.0026(8) -0.0092(9) -0.0091(9)
C43 0.0317(12) 0.0242(10) 0.0322(12) -0.0083(8) -0.0021(9) -0.0076(9)
C44 0.0364(12) 0.0320(11) 0.0341(13) -0.0094(9) -0.0061(10) -0.0103(10)

loop_
_atom_type_symbol
_atom_type_description
_atom_type_scat_dispersion_real
_atom_type_scat_dispersion_imag
_atom_type_scat_source
C C 0.0181 0.0091 'International Tables Vol C Tables 4.2.6.8 and 6.1.1.4'
H H 0.0000 0.0000 'International Tables Vol C Tables 4.2.6.8 and 6.1.1.4'
B B 0.0090 0.0039 'International Tables Vol C Tables 4.2.6.8 and 6.1.1.4'
N N 0.0311 0.0180 'International Tables Vol C Tables 4.2.6.8 and 6.1.1.4'
S S 0.3331 0.5567 'International Tables Vol C Tables 4.2.6.8 and 6.1.1.4'

loop_
_geom_angle_atom_site_label_1
_geom_angle_atom_site_label_2
_geom_angle_atom_site_label_3
_geom_angle
_geom_angle_site_symmetry_1
_geom_angle_site_symmetry_3
C19 S1 C22 92.18(9) . .
C2 C1 C6 115.32(16) . .
C2 C1 B1 128.01(16) . .
C6 C1 B1 116.67(16) . .
C28 B1 C21 99.54(14) . .
C28 B1 C10 113.49(15) . .
C21 B1 C10 109.25(15) . .
C28 B1 C1 104.29(15) . .
C21 B1 C1 119.15(15) . .
C10 B1 C1 110.66(14) . .
C26 S2 C23 92.88(9) . .
C3 C2 C1 120.97(17) . .
C3 C2 C7 112.96(17) . .
C1 C2 C7 126.06(16) . .
C37 N2 C29 111.10(15) . .
C37 N2 C41 111.97(16) . .
C29 N2 C41 105.37(14) . .
C37 N2 C33 106.39(14) . .
C29 N2 C33 111.50(16) . .
C41 N2 C33 110.61(16) . .
C4 C3 C2 123.08(18) . .
C4 C3 H3 118.5 . .
C2 C3 H3 118.5 . .
C3 C4 C5 116.56(17) . .
C3 C4 C8 122.23(18) . .
C5 C4 C8 121.21(18) . .
C4 C5 C6 122.29(18) . .
C4 C5 H5 118.9 . .
C6 C5 H5 118.9 . .
C5 C6 C1 121.70(18) . .
C5 C6 C9 114.60(17) . .
C1 C6 C9 123.70(16) . .
C2 C7 H7A 109.5 . .
C2 C7 H7B 109.5 . .
H7A C7 H7B 109.5 . .
C2 C7 H7C 109.5 . .
H7A C7 H7C 109.5 . .
H7B C7 H7C 109.5 . .
C4 C8 H8A 109.5 . .
C4 C8 H8B 109.5 . .
H8A C8 H8B 109.5 . .
C4 C8 H8C 109.5 . .
H8A C8 H8C 109.5 . .
H8B C8 H8C 109.5 . .
C6 C9 H9A 109.5 . .
C6 C9 H9B 109.5 . .
H9A C9 H9B 109.5 . .
C6 C9 H9C 109.5 . .
H9A C9 H9C 109.5 . .
H9B C9 H9C 109.5 . .
C11 C10 C15 114.81(18) . .
C11 C10 B1 119.04(17) . .
C15 C10 B1 126.13(18) . .
C12 C11 C10 121.95(18) . .
C12 C11 C16 115.63(18) . .
C10 C11 C16 122.35(18) . .
C13 C12 C11 122.3(2) . .
C13 C12 H12 118.9 . .
C11 C12 H12 118.9 . .
C12 C13 C14 116.51(19) . .
C12 C13 C17 122.4(2) . .
C14 C13 C17 121.0(2) . .
C13 C14 C15 122.96(19) . .
C13 C14 H14 118.5 . .
C15 C14 H14 118.5 . .
C14 C15 C10 121.34(19) . .
C14 C15 C18 114.91(18) . .
C10 C15 C18 123.70(18) . .
C11 C16 H16A 109.5 . .
C11 C16 H16B 109.5 . .
H16A C16 H16B 109.5 . .
C11 C16 H16C 109.5 . .
H16A C16 H16C 109.5 . .
H16B C16 H16C 109.5 . .
C13 C17 H17A 109.5 . .
C13 C17 H17B 109.5 . .
H17A C17 H17B 109.5 . .
C13 C17 H17C 109.5 . .
H17A C17 H17C 109.5 . .
H17B C17 H17C 109.5 . .
C15 C18 H18A 109.5 . .
C15 C18 H18B 109.5 . .
H18A C18 H18B 109.5 . .
C15 C18 H18C 109.5 . .
H18A C18 H18C 109.5 . .
H18B C18 H18C 109.5 . .
C20 C19 C19 129.2(2) . 2_665
C20 C19 S1 110.03(14) . .
C19 C19 S1 120.77(18) 2_665 .
C19 C20 C21 115.92(18) . .
C19 C20 H20 122.0 . .
C21 C20 H20 122.0 . .
C22 C21 C20 109.87(16) . .
C22 C21 B1 129.32(17) . .
C20 C21 B1 120.59(16) . .
C21 C22 C23 133.37(16) . .
C21 C22 S1 111.99(14) . .
C23 C22 S1 114.59(13) . .
C24 C23 C22 132.18(18) . .
C24 C23 S2 109.60(15) . .
C22 C23 S2 118.13(14) . .
C23 C24 C25 113.18(18) . .
C23 C24 H24 123.4 . .
C25 C24 H24 123.4 . .
C26 C25 C24 114.53(19) . .
C26 C25 H25 122.7 . .
C24 C25 H25 122.7 . .
C25 C26 C27 129.54(19) . .
C25 C26 S2 109.76(16) . .
C27 C26 S2 120.70(15) . .
C26 C27 H27A 109.5 . .
C26 C27 H27B 109.5 . .
H27A C27 H27B 109.5 . .
C26 C27 H27C 109.5 . .
H27A C27 H27C 109.5 . .
H27B C27 H27C 109.5 . .
N1 C28 B1 173.18(19) . .
C30 C29 N2 114.84(16) . .
C30 C29 H29A 108.6 . .
N2 C29 H29A 108.6 . .
C30 C29 H29B 108.6 . .
N2 C29 H29B 108.6 . .
H29A C29 H29B 107.5 . .
C29 C30 C31 111.42(18) . .
C29 C30 H30A 109.3 . .
C31 C30 H30A 109.3 . .
C29 C30 H30B 109.3 . .
C31 C30 H30B 109.3 . .
H30A C30 H30B 108.0 . .
C32 C31 C30 113.1(2) . .
C32 C31 H31A 109.0 . .
C30 C31 H31A 109.0 . .
C32 C31 H31B 109.0 . .
C30 C31 H31B 109.0 . .
H31A C31 H31B 107.8 . .
C31 C32 H32A 109.5 . .
C31 C32 H32B 109.5 . .
H32A C32 H32B 109.5 . .
C31 C32 H32C 109.5 . .
H32A C32 H32C 109.5 . .
H32B C32 H32C 109.5 . .
C34 C33 N2 115.35(15) . .
C34 C33 H33A 108.4 . .
N2 C33 H33A 108.4 . .
C34 C33 H33B 108.4 . .
N2 C33 H33B 108.4 . .
H33A C33 H33B 107.5 . .
C33 C34 C35 111.45(16) . .
C33 C34 H34A 109.3 . .
C35 C34 H34A 109.3 . .
C33 C34 H34B 109.3 . .
C35 C34 H34B 109.3 . .
H34A C34 H34B 108.0 . .
C36 C35 C34 113.82(19) . .
C36 C35 H35A 108.8 . .
C34 C35 H35A 108.8 . .
C36 C35 H35B 108.8 . .
C34 C35 H35B 108.8 . .
H35A C35 H35B 107.7 . .
C35 C36 H36A 109.5 . .
C35 C36 H36B 109.5 . .
H36A C36 H36B 109.5 . .
C35 C36 H36C 109.5 . .
H36A C36 H36C 109.5 . .
H36B C36 H36C 109.5 . .
C38 C37 N2 115.99(16) . .
C38 C37 H37A 108.3 . .
N2 C37 H37A 108.3 . .
C38 C37 H37B 108.3 . .
N2 C37 H37B 108.3 . .
H37A C37 H37B 107.4 . .
C37 C38 C39 110.23(16) . .
C37 C38 H38A 109.6 . .
C39 C38 H38A 109.6 . .
C37 C38 H38B 109.6 . .
C39 C38 H38B 109.6 . .
H38A C38 H38B 108.1 . .
C40 C39 C38 112.44(17) . .
C40 C39 H39A 109.1 . .
C38 C39 H39A 109.1 . .
C40 C39 H39B 109.1 . .
C38 C39 H39B 109.1 . .
H39A C39 H39B 107.8 . .
C39 C40 H40A 109.5 . .
C39 C40 H40B 109.5 . .
H40A C40 H40B 109.5 . .
C39 C40 H40C 109.5 . .
H40A C40 H40C 109.5 . .
H40B C40 H40C 109.5 . .
C42 C41 N2 116.40(15) . .
C42 C41 H41A 108.2 . .
N2 C41 H41A 108.2 . .
C42 C41 H41B 108.2 . .
N2 C41 H41B 108.2 . .
H41A C41 H41B 107.3 . .
C41 C42 C43 109.48(16) . .
C41 C42 H42A 109.8 . .
C43 C42 H42A 109.8 . .
C41 C42 H42B 109.8 . .
C43 C42 H42B 109.8 . .
H42A C42 H42B 108.2 . .
C44 C43 C42 112.77(17) . .
C44 C43 H43A 109.0 . .
C42 C43 H43A 109.0 . .
C44 C43 H43B 109.0 . .
C42 C43 H43B 109.0 . .
H43A C43 H43B 107.8 . .
C43 C44 H44A 109.5 . .
C43 C44 H44B 109.5 . .
H44A C44 H44B 109.5 . .
C43 C44 H44C 109.5 . .
H44A C44 H44C 109.5 . .
H44B C44 H44C 109.5 . .

loop_
_geom_bond_atom_site_label_1
_geom_bond_atom_site_label_2
_geom_bond_distance
_geom_bond_site_symmetry_2
S1 C19 1.7194(19) .
S1 C22 1.7535(18) .
C1 C2 1.414(3) .
C1 C6 1.423(3) .
C1 B1 1.679(3) .
B1 C28 1.636(3) .
B1 C21 1.662(3) .
B1 C10 1.667(3) .
N1 C28 1.154(3) .
S2 C26 1.731(2) .
S2 C23 1.7497(19) .
C2 C3 1.403(3) .
C2 C7 1.520(3) .
N2 C37 1.523(2) .
N2 C29 1.524(2) .
N2 C41 1.524(3) .
N2 C33 1.531(2) .
C3 C4 1.381(3) .
C3 H3 0.9500 .
C4 C5 1.381(3) .
C4 C8 1.513(3) .
C5 C6 1.398(3) .
C5 H5 0.9500 .
C6 C9 1.510(3) .
C7 H7A 0.9800 .
C7 H7B 0.9800 .
C7 H7C 0.9800 .
C8 H8A 0.9800 .
C8 H8B 0.9800 .
C8 H8C 0.9800 .
C9 H9A 0.9800 .
C9 H9B 0.9800 .
C9 H9C 0.9800 .
C10 C11 1.419(3) .
C10 C15 1.420(3) .
C11 C12 1.400(3) .
C11 C16 1.513(3) .
C12 C13 1.380(3) .
C12 H12 0.9500 .
C13 C14 1.382(3) .
C13 C17 1.507(3) .
C14 C15 1.396(3) .
C14 H14 0.9500 .
C15 C18 1.516(3) .
C16 H16A 0.9800 .
C16 H16B 0.9800 .
C16 H16C 0.9800 .
C17 H17A 0.9800 .
C17 H17B 0.9800 .
C17 H17C 0.9800 .
C18 H18A 0.9800 .
C18 H18B 0.9800 .
C18 H18C 0.9800 .
C19 C20 1.375(2) .
C19 C19 1.448(4) 2_665
C20 C21 1.429(3) .
C20 H20 0.9500 .
C21 C22 1.385(3) .
C22 C23 1.461(3) .
C23 C24 1.370(3) .
C24 C25 1.417(3) .
C24 H24 0.9500 .
C25 C26 1.362(3) .
C25 H25 0.9500 .
C26 C27 1.495(3) .
C27 H27A 0.9800 .
C27 H27B 0.9800 .
C27 H27C 0.9800 .
C29 C30 1.519(3) .
C29 H29A 0.9900 .
C29 H29B 0.9900 .
C30 C31 1.526(3) .
C30 H30A 0.9900 .
C30 H30B 0.9900 .
C31 C32 1.515(3) .
C31 H31A 0.9900 .
C31 H31B 0.9900 .
C32 H32A 0.9800 .
C32 H32B 0.9800 .
C32 H32C 0.9800 .
C33 C34 1.518(3) .
C33 H33A 0.9900 .
C33 H33B 0.9900 .
C34 C35 1.534(3) .
C34 H34A 0.9900 .
C34 H34B 0.9900 .
C35 C36 1.517(3) .
C35 H35A 0.9900 .
C35 H35B 0.9900 .
C36 H36A 0.9800 .
C36 H36B 0.9800 .
C36 H36C 0.9800 .
C37 C38 1.516(3) .
C37 H37A 0.9900 .
C37 H37B 0.9900 .
C38 C39 1.530(3) .
C38 H38A 0.9900 .
C38 H38B 0.9900 .
C39 C40 1.521(3) .
C39 H39A 0.9900 .
C39 H39B 0.9900 .
C40 H40A 0.9800 .
C40 H40B 0.9800 .
C40 H40C 0.9800 .
C41 C42 1.516(3) .
C41 H41A 0.9900 .
C41 H41B 0.9900 .
C42 C43 1.526(3) .
C42 H42A 0.9900 .
C42 H42B 0.9900 .
C43 C44 1.519(3) .
C43 H43A 0.9900 .
C43 H43B 0.9900 .
C44 H44A 0.9800 .
C44 H44B 0.9800 .
C44 H44C 0.9800 .
